data_1576403
loop_
_publ_author_name
'Zhao, Yuan-Yuan'
'Chen, Jian-Cheng'
'Zhang, Li'
'Chen, Jiabin'
'Liao, Qing'
'Li, Zhong-Qiu'
'Lin, Meijin'
'Yao, Jiannian'
'Zhong, Yu-Wu'

_publ_section_title
;
 A pyridinium cation engineering strategy to achieve high-performance
 X-ray scintillation of antimony halides
;
_journal_name_full 'Chemical Science'
_journal_paper_doi 10.1039/D5SC08289G
_journal_year 2026
_chemical_formula_moiety 'Cl4 Sb, C13 H12 N'
_chemical_formula_sum 'C13 H12 Cl4 N Sb'
_chemical_formula_weight 445.79
_space_group_crystal_system monoclinic
_space_group_IT_number 14
_space_group_name_Hall '-P 2ybc'
_space_group_name_H-M_alt 'P 1 21/c 1'
_atom_sites_solution_hydrogens geom
_audit_creation_date 2024-06-17
_audit_creation_method
;
Olex2 1.5
(compiled 2021.07.19 svn.r715e62df for OlexSys, GUI svn.r6383)
;
_audit_update_record
;
2024-06-17 deposited with the CCDC.	2025-12-04 downloaded from the CCDC.
;
_cell_angle_alpha 90
_cell_angle_beta 96.248(16)
_cell_angle_gamma 90
_cell_formula_units_Z 4
_cell_length_a 16.746(2)
_cell_length_b 12.8783(18)
_cell_length_c 7.5195(13)
_cell_measurement_reflns_used 3672
_cell_measurement_temperature 296.2(3)
_cell_measurement_theta_max 27.5480
_cell_measurement_theta_min 1.9670
_cell_volume 1612.0(4)
_computing_cell_refinement 'CrysAlisPro 1.171.39.45i (Rigaku OD, 2018)'
_computing_data_collection 'CrysAlisPro 1.171.39.45i (Rigaku OD, 2018)'
_computing_data_reduction 'CrysAlisPro 1.171.39.45i (Rigaku OD, 2018)'
_computing_molecular_graphics 'Olex2 1.5 (Dolomanov et al., 2009)'
_computing_publication_material 'Olex2 1.5 (Dolomanov et al., 2009)'
_computing_structure_refinement 'SHELXL 2018/3 (Sheldrick, 2015)'
_computing_structure_solution 'ShelXT (Sheldrick, 2015)'
_diffrn_ambient_environment air
_diffrn_ambient_temperature 296.2(3)
_diffrn_detector 'CCD plate'
_diffrn_measured_fraction_theta_full 0.999
_diffrn_measured_fraction_theta_max 0.833
_diffrn_measurement_details
;
List of Runs (angles in degrees, time in seconds):

  # Type    Start    End  Width  t~exp~   \w     \q     \k     \f   Frames
#--------------------------------------------------------------------------
  1  \w    -95.00 -52.00   0.50    8.40    --   -8.90  45.00 150.00   86
  2  \w    -23.00  64.00   0.50    8.40    --   -8.90  45.00 150.00  174
  3  \w    -61.00  80.00   0.50    8.40    --   -8.90  45.00  30.00  282
;
_diffrn_measurement_device 'four-circle diffractometer'
_diffrn_measurement_device_type 'XtaLAB AFC10 (RCD3): fixed-chi single'
_diffrn_measurement_method '\w scans'
_diffrn_orient_matrix_type 'CrysAlisPro convention (1999,Acta A55,543-557)'
_diffrn_orient_matrix_UB_11 0.0301947000
_diffrn_orient_matrix_UB_12 -0.0388773000
_diffrn_orient_matrix_UB_13 0.0047836000
_diffrn_orient_matrix_UB_21 0.0300556000
_diffrn_orient_matrix_UB_22 0.0388572000
_diffrn_orient_matrix_UB_23 0.0076319000
_diffrn_orient_matrix_UB_31 0.0007449000
_diffrn_orient_matrix_UB_32 -0.0012517000
_diffrn_orient_matrix_UB_33 0.0946221000
_diffrn_radiation_monochromator mirror
_diffrn_radiation_probe x-ray
_diffrn_radiation_type 'Mo K\a'
_diffrn_radiation_wavelength 0.71073
_diffrn_reflns_av_R_equivalents 0.0442
_diffrn_reflns_av_unetI/netI 0.0552
_diffrn_reflns_Laue_measured_fraction_full 0.999
_diffrn_reflns_Laue_measured_fraction_max 0.833
_diffrn_reflns_limit_h_max 21
_diffrn_reflns_limit_h_min -23
_diffrn_reflns_limit_k_max 18
_diffrn_reflns_limit_k_min -14
_diffrn_reflns_limit_l_max 9
_diffrn_reflns_limit_l_min -10
_diffrn_reflns_number 12010
_diffrn_reflns_point_group_measured_fraction_full 0.999
_diffrn_reflns_point_group_measured_fraction_max 0.833
_diffrn_reflns_theta_full 25.242
_diffrn_reflns_theta_max 30.241
_diffrn_reflns_theta_min 1.999
_diffrn_source 'Rotating-anode X-ray tube'
_diffrn_source_type 'Rigaku (Mo) X-ray Source'
_exptl_absorpt_coefficient_mu 2.359
_exptl_absorpt_correction_T_max 1.00000
_exptl_absorpt_correction_T_min 0.05021
_exptl_absorpt_correction_type multi-scan
_exptl_absorpt_process_details
;
CrysAlisPro 1.171.39.45i (Rigaku Oxford Diffraction, 2018)
Empirical absorption correction using spherical harmonics,
 implemented in SCALE3 ABSPACK scaling algorithm.
;
_exptl_crystal_colour yellow
_exptl_crystal_colour_primary yellow
_exptl_crystal_density_diffrn 1.837
_exptl_crystal_description plate
_exptl_crystal_F_000 864
_exptl_crystal_size_max 0.08
_exptl_crystal_size_mid 0.06
_exptl_crystal_size_min 0.03
_refine_diff_density_max 1.033
_refine_diff_density_min -0.777
_refine_diff_density_rms 0.128
_refine_ls_extinction_method none
_refine_ls_goodness_of_fit_ref 1.032
_refine_ls_hydrogen_treatment constr
_refine_ls_matrix_type full
_refine_ls_number_parameters 172
_refine_ls_number_reflns 4001
_refine_ls_number_restraints 0
_refine_ls_restrained_S_all 1.032
_refine_ls_R_factor_all 0.1048
_refine_ls_R_factor_gt 0.0635
_refine_ls_shift/su_max 0.000
_refine_ls_shift/su_mean 0.000
_refine_ls_structure_factor_coef Fsqd
_refine_ls_weighting_details 'w=1/[\s^2^(Fo^2^)+(0.0687P)^2^+2.4293P] where P=(Fo^2^+2Fc^2^)/3'
_refine_ls_weighting_scheme calc
_refine_ls_wR_factor_gt 0.1351
_refine_ls_wR_factor_ref 0.1500
_reflns_Friedel_coverage 0.000
_reflns_number_gt 2653
_reflns_number_total 4001
_reflns_threshold_expression 'I > 2\s(I)'
_cod_data_source_file d5sc08289g2.cif
_cod_data_source_block mx13742
_cod_database_code 1576403
_shelx_shelxl_version_number 2018/3
_chemical_oxdiff_formula CHNSbCl
_chemical_oxdiff_usercomment CHNSbCl
_shelx_space_group_comment
;
The symmetry employed for this shelxl refinement is uniquely defined
by the following loop, which should always be used as a source of
symmetry information in preference to the above space-group names.
They are only intended as comments.
;
_olex2_refinement_description
;
1. Fixed Uiso
 At 1.2 times of:
  All C(H) groups, All N(H) groups
2.a Aromatic/amide H refined with riding coordinates:
 N9(H9), C11(H11), C7(H7), C10(H10), C17(H17), C8(H8), C15(H15), C12(H12),
 C16(H16), C13(H13), C19(H19), C18(H18)
;
_olex2_submission_special_instructions 'No special instructions were received'
_oxdiff_exptl_absorpt_empirical_details
;
Empirical correction (ABSPACK) includes:
- Absorption correction using spherical harmonics
- Frame scaling
;
_oxdiff_exptl_absorpt_empirical_full_max 6.634
_oxdiff_exptl_absorpt_empirical_full_min 0.325

loop_
_space_group_symop_operation_xyz
'x, y, z'
'-x, y+1/2, -z+1/2'
'-x, -y, -z'
'x, -y-1/2, z-1/2'

loop_
_atom_site_label
_atom_site_type_symbol
_atom_site_fract_x
_atom_site_fract_y
_atom_site_fract_z
_atom_site_U_iso_or_equiv
_atom_site_adp_type
_atom_site_occupancy
_atom_site_site_symmetry_order
_atom_site_calc_flag
_atom_site_refinement_flags_posn
_atom_site_refinement_flags_adp
_atom_site_refinement_flags_occupancy
_atom_site_disorder_assembly
_atom_site_disorder_group
Sb2 Sb 0.29685(2) 0.33880(3) 0.44438(5) 0.04984(18) Uani 1 1 d . . . . .
Cl1 Cl 0.39377(12) 0.31887(14) 0.7764(3) 0.0700(5) Uani 1 1 d . . . . .
Cl3 Cl 0.39614(11) 0.45793(14) 0.3644(3) 0.0749(5) Uani 1 1 d . . . . .
Cl5 Cl 0.21706(12) 0.35657(16) 0.1448(3) 0.0770(5) Uani 1 1 d . . . . .
Cl4 Cl 0.21747(12) 0.47425(18) 0.5637(3) 0.0844(6) Uani 1 1 d . . . . .
N9 N 0.5404(4) 0.1836(5) 0.6402(8) 0.0678(16) Uani 1 1 d . . . . .
H9 H 0.493015 0.187853 0.673794 0.081 Uiso 1 1 calc R U . . .
C11 C 0.6524(4) 0.2656(6) 0.5478(9) 0.0617(17) Uani 1 1 d . . . . .
H11 H 0.678764 0.326394 0.521849 0.074 Uiso 1 1 calc R U . . .
C6 C 0.6896(4) 0.1686(6) 0.5319(9) 0.0616(19) Uani 1 1 d . . . . .
C7 C 0.6470(5) 0.0824(6) 0.5748(10) 0.072(2) Uani 1 1 d . . . . .
H7 H 0.669589 0.016897 0.565794 0.087 Uiso 1 1 calc R U . . .
C10 C 0.5786(4) 0.2698(6) 0.6006(10) 0.0639(18) Uani 1 1 d . . . . .
H10 H 0.553665 0.333836 0.609692 0.077 Uiso 1 1 calc R U . . .
C14 C 0.8986(5) 0.2014(8) 0.3790(10) 0.078(2) Uani 1 1 d . . . . .
C17 C 1.0538(5) 0.1862(9) 0.2827(11) 0.086(3) Uani 1 1 d . . . . .
H17 H 1.105837 0.182259 0.250871 0.103 Uiso 1 1 calc R U . . .
C8 C 0.5747(5) 0.0906(6) 0.6286(11) 0.077(2) Uani 1 1 d . . . . .
H8 H 0.547538 0.031226 0.658526 0.093 Uiso 1 1 calc R U . . .
C15 C 0.9452(5) 0.2867(8) 0.3591(11) 0.086(2) Uani 1 1 d . . . . .
H15 H 0.924283 0.352225 0.377419 0.103 Uiso 1 1 calc R U . . .
C12 C 0.7692(6) 0.1549(8) 0.4733(12) 0.090(3) Uani 1 1 d . . . . .
H12 H 0.785917 0.086473 0.463253 0.108 Uiso 1 1 calc R U . . .
C16 C 1.0207(5) 0.2789(9) 0.3138(12) 0.090(3) Uani 1 1 d . . . . .
H16 H 1.050675 0.339015 0.303862 0.108 Uiso 1 1 calc R U . . .
C13 C 0.8149(5) 0.2185(8) 0.4370(10) 0.084(3) Uani 1 1 d . . . . .
H13 H 0.798331 0.287141 0.444497 0.100 Uiso 1 1 calc R U . . .
C19 C 0.9311(6) 0.1094(9) 0.3468(13) 0.101(3) Uani 1 1 d . . . . .
H19 H 0.900257 0.049988 0.356825 0.121 Uiso 1 1 calc R U . . .
C18 C 1.0094(7) 0.0976(9) 0.2986(14) 0.114(3) Uani 1 1 d . . . . .
H18 H 1.030367 0.032355 0.278314 0.136 Uiso 1 1 calc R U . . .

loop_
_atom_site_aniso_label
_atom_site_aniso_U_11
_atom_site_aniso_U_22
_atom_site_aniso_U_33
_atom_site_aniso_U_23
_atom_site_aniso_U_13
_atom_site_aniso_U_12
Sb2 0.0559(3) 0.0385(2) 0.0554(3) 0.00050(18) 0.00721(19) -0.00310(17)
Cl1 0.0783(12) 0.0514(10) 0.0799(12) -0.0096(9) 0.0075(10) 0.0024(8)
Cl3 0.0748(11) 0.0489(10) 0.1026(15) 0.0043(9) 0.0173(10) -0.0137(8)
Cl5 0.0741(12) 0.0765(13) 0.0774(13) -0.0008(10) -0.0048(10) 0.0191(9)
Cl4 0.0851(13) 0.0717(14) 0.0973(16) -0.0155(11) 0.0137(11) 0.0161(10)
N9 0.059(3) 0.073(4) 0.072(4) 0.004(3) 0.007(3) 0.002(3)
C11 0.059(4) 0.059(4) 0.066(4) 0.002(3) 0.000(3) -0.005(3)
C6 0.053(4) 0.081(5) 0.048(4) -0.001(3) -0.008(3) 0.017(3)
C7 0.083(5) 0.056(5) 0.077(5) -0.001(4) 0.005(4) 0.018(4)
C10 0.061(4) 0.055(4) 0.075(5) -0.001(4) 0.005(4) -0.001(3)
C14 0.073(5) 0.103(7) 0.059(5) 0.006(4) 0.003(4) 0.008(5)
C17 0.058(5) 0.121(8) 0.077(6) 0.006(5) 0.004(4) 0.007(5)
C8 0.084(5) 0.059(5) 0.086(6) -0.004(4) -0.003(4) 0.005(4)
C15 0.075(5) 0.098(7) 0.086(6) 0.006(5) 0.009(4) -0.002(5)
C12 0.083(6) 0.103(8) 0.084(6) 0.003(5) 0.001(5) -0.008(5)
C16 0.071(5) 0.116(8) 0.082(6) 0.001(6) 0.009(4) -0.018(5)
C13 0.096(6) 0.085(6) 0.065(5) 0.016(4) -0.014(5) -0.019(5)
C19 0.093(7) 0.100(8) 0.107(7) 0.013(6) 0.003(6) -0.029(6)
C18 0.114(9) 0.108(9) 0.119(9) 0.010(7) 0.016(7) 0.018(7)

loop_
_atom_type_symbol
_atom_type_description
_atom_type_scat_dispersion_real
_atom_type_scat_dispersion_imag
_atom_type_scat_source
C C 0.0033 0.0016 'International Tables Vol C Tables 4.2.6.8 and 6.1.1.4'
H H 0.0000 0.0000 'International Tables Vol C Tables 4.2.6.8 and 6.1.1.4'
Cl Cl 0.1484 0.1585 'International Tables Vol C Tables 4.2.6.8 and 6.1.1.4'
N N 0.0061 0.0033 'International Tables Vol C Tables 4.2.6.8 and 6.1.1.4'
Sb Sb -0.5866 1.5461 'International Tables Vol C Tables 4.2.6.8 and 6.1.1.4'

loop_
_geom_angle_atom_site_label_1
_geom_angle_atom_site_label_2
_geom_angle_atom_site_label_3
_geom_angle
_geom_angle_site_symmetry_1
_geom_angle_site_symmetry_3
_geom_angle_publ_flag
Cl1 Sb2 Cl1 91.47(5) . 4_565 ?
Cl3 Sb2 Cl1 84.51(6) . 4_565 ?
Cl3 Sb2 Cl1 86.12(7) . . ?
Cl3 Sb2 Cl5 91.89(7) . . ?
Cl3 Sb2 Cl4 93.20(8) . . ?
Cl5 Sb2 Cl1 86.70(6) . 4_565 ?
Cl5 Sb2 Cl1 177.42(6) . . ?
Cl4 Sb2 Cl1 176.24(7) . 4_565 ?
Cl4 Sb2 Cl1 91.35(6) . . ?
Cl4 Sb2 Cl5 90.40(7) . . ?
C10 N9 H9 119.6 . . ?
C10 N9 C8 120.8(7) . . ?
C8 N9 H9 119.6 . . ?
C6 C11 H11 120.2 . . ?
C10 C11 H11 120.2 . . ?
C10 C11 C6 119.5(7) . . ?
C11 C6 C12 124.1(8) . . ?
C7 C6 C11 116.7(6) . . ?
C7 C6 C12 119.2(7) . . ?
C6 C7 H7 119.2 . . ?
C8 C7 C6 121.5(7) . . ?
C8 C7 H7 119.2 . . ?
N9 C10 C11 120.9(7) . . ?
N9 C10 H10 119.5 . . ?
C11 C10 H10 119.5 . . ?
C15 C14 C13 118.0(9) . . ?
C19 C14 C15 116.3(8) . . ?
C19 C14 C13 125.7(9) . . ?
C16 C17 H17 120.5 . . ?
C16 C17 C18 118.9(9) . . ?
C18 C17 H17 120.5 . . ?
N9 C8 H8 119.8 . . ?
C7 C8 N9 120.5(8) . . ?
C7 C8 H8 119.8 . . ?
C14 C15 H15 118.9 . . ?
C16 C15 C14 122.1(10) . . ?
C16 C15 H15 118.9 . . ?
C6 C12 H12 115.6 . . ?
C13 C12 C6 128.8(11) . . ?
C13 C12 H12 115.6 . . ?
C17 C16 C15 121.6(9) . . ?
C17 C16 H16 119.2 . . ?
C15 C16 H16 119.2 . . ?
C14 C13 H13 116.3 . . ?
C12 C13 C14 127.4(11) . . ?
C12 C13 H13 116.3 . . ?
C14 C19 H19 118.3 . . ?
C14 C19 C18 123.5(10) . . ?
C18 C19 H19 118.3 . . ?
C17 C18 C19 117.5(10) . . ?
C17 C18 H18 121.2 . . ?
C19 C18 H18 121.2 . . ?

loop_
_geom_bond_atom_site_label_1
_geom_bond_atom_site_label_2
_geom_bond_distance
_geom_bond_site_symmetry_2
_geom_bond_publ_flag
Sb2 Cl1 2.837(2) . ?
Sb2 Cl1 2.966(2) 4_565 ?
Sb2 Cl3 2.3868(18) . ?
Sb2 Cl5 2.501(2) . ?
Sb2 Cl4 2.424(2) . ?
N9 H9 0.8600 . ?
N9 C10 1.331(9) . ?
N9 C8 1.335(9) . ?
C11 H11 0.9300 . ?
C11 C6 1.408(10) . ?
C11 C10 1.339(9) . ?
C6 C7 1.377(10) . ?
C6 C12 1.458(11) . ?
C7 H7 0.9300 . ?
C7 C8 1.322(10) . ?
C10 H10 0.9300 . ?
C14 C15 1.366(12) . ?
C14 C13 1.528(11) . ?
C14 C19 1.337(13) . ?
C17 H17 0.9300 . ?
C17 C16 1.347(13) . ?
C17 C18 1.374(13) . ?
C8 H8 0.9300 . ?
C15 H15 0.9300 . ?
C15 C16 1.348(11) . ?
C12 H12 0.9300 . ?
C12 C13 1.174(11) . ?
C16 H16 0.9300 . ?
C13 H13 0.9300 . ?
C19 H19 0.9300 . ?
C19 C18 1.407(13) . ?
C18 H18 0.9300 . ?

loop_
_geom_torsion_atom_site_label_1
_geom_torsion_atom_site_label_2
_geom_torsion_atom_site_label_3
_geom_torsion_atom_site_label_4
_geom_torsion
_geom_torsion_site_symmetry_1
_geom_torsion_site_symmetry_2
_geom_torsion_site_symmetry_3
_geom_torsion_site_symmetry_4
_geom_torsion_publ_flag
C11 C6 C7 C8 -0.1(11) . . . . ?
C11 C6 C12 C13 2.8(14) . . . . ?
C6 C11 C10 N9 0.8(11) . . . . ?
C6 C7 C8 N9 1.0(12) . . . . ?
C6 C12 C13 C14 178.9(7) . . . . ?
C7 C6 C12 C13 -177.3(9) . . . . ?
C10 N9 C8 C7 -1.0(12) . . . . ?
C10 C11 C6 C7 -0.8(10) . . . . ?
C10 C11 C6 C12 179.1(7) . . . . ?
C14 C15 C16 C17 1.1(14) . . . . ?
C14 C19 C18 C17 -0.6(15) . . . . ?
C8 N9 C10 C11 0.1(11) . . . . ?
C15 C14 C13 C12 -174.0(9) . . . . ?
C15 C14 C19 C18 1.3(14) . . . . ?
C12 C6 C7 C8 -180.0(7) . . . . ?
C16 C17 C18 C19 0.1(14) . . . . ?
C13 C14 C15 C16 177.9(8) . . . . ?
C13 C14 C19 C18 -178.1(8) . . . . ?
C19 C14 C15 C16 -1.6(13) . . . . ?
C19 C14 C13 C12 5.5(15) . . . . ?
C18 C17 C16 C15 -0.4(14) . . . . ?
